data_4068790
loop_
_publ_author_name
'Arrowsmith, Merle'
'Hill, Michael S.'
'Kociok-K\"ohn, Gabriele'

_publ_section_title
;
 Bis(imidazolin-2-ylidene-1-yl)borate Complexes of the Heavier Alkaline
 Earths: Synthesis and Studies of Catalytic Hydroamination
;
_journal_issue 6
_journal_name_full Organometallics
_journal_page_first 1730
_journal_paper_doi 10.1021/om8010933
_journal_volume 28
_journal_year 2009
_chemical_formula_sum 'C29.5 H61.5 B N5 O2 Si2 Sr'
_chemical_formula_weight 672.95
_chemical_name_systematic
;
 ?
;
_space_group_IT_number 86
_symmetry_cell_setting tetragonal
_symmetry_space_group_name_Hall '-P 4bc'
_symmetry_space_group_name_H-M 'P 42/n :2'
_atom_sites_solution_hydrogens geom
_atom_sites_solution_primary direct
_atom_sites_solution_secondary difmap
_audit_creation_method SHELXL-97
_cell_angle_alpha 90.00
_cell_angle_beta 90.00
_cell_angle_gamma 90.00
_cell_formula_units_Z 8
_cell_length_a 20.54500(10)
_cell_length_b 20.54500(10)
_cell_length_c 18.9151(2)
_cell_measurement_reflns_used 185610
_cell_measurement_temperature 150(2)
_cell_measurement_theta_max 27.485
_cell_measurement_theta_min 2.910
_cell_volume 7984.01(10)
_computing_cell_refinement 'HKL Scalepack (Otwinski & Minor, 1997)'
_computing_data_collection 'Collect (Nonius BV, 1997-2000)'
_computing_data_reduction
;
 DENZO-SCALEPACK Z. Otwinowski and W. Minor, " 
 Processing of X-ray Diffraction Data Collected in Oscillation Mode ", 
 Methods in Enzymology, Volume 276: Macromolecular Crystallography, 
 part A, p.307-326, 1997,C.W. Carter, Jr. & R. M. Sweet, Eds., Academic Press.
;
_computing_molecular_graphics 'ORTEP3 for Windows - Farrugia, L. J. J. Appl. Crystallogr. 1997, 30, 565'
_computing_publication_material
;
 'WinGX publication routines, Farrugia, 
 L. J., J. Appl. Crystallogr., 1999, 32, 837-838
;
_computing_structure_refinement
;
 SHELXL97 -Program for Crystal Structure Analysis (Release 97-2). 
 Sheldrick, G.M., Instit\"ut f\"ur Anorganische Chemie der Universit\"at, 
 Tammanstrasse 4, D-3400 G\"ottingen, Germany, 1998 
;
_computing_structure_solution
; 
 SIR97- Altomare A., Burla M.C., Camalli M., Cascarano G.L., Giacovazzo C. , 
 Guagliardi A., Moliterni A.G.G., Polidori G.,Spagna R. 
 (1999) J. Appl. Cryst. 32, 115-119
;
_diffrn_ambient_temperature 150(2)
_diffrn_measured_fraction_theta_full 0.995
_diffrn_measured_fraction_theta_max 0.995
_diffrn_measurement_device_type 'Nonius Kappa CCD'
_diffrn_measurement_method '547 1.2 degree images with \F and\w scans'
_diffrn_radiation_monochromator graphite
_diffrn_radiation_source 'fine-focus sealed tube'
_diffrn_radiation_type MoK\a
_diffrn_radiation_wavelength 0.71073
_diffrn_reflns_av_R_equivalents 0.0736
_diffrn_reflns_av_sigmaI/netI 0.0313
_diffrn_reflns_limit_h_max 26
_diffrn_reflns_limit_h_min -26
_diffrn_reflns_limit_k_max 26
_diffrn_reflns_limit_k_min -26
_diffrn_reflns_limit_l_max 24
_diffrn_reflns_limit_l_min -24
_diffrn_reflns_number 132210
_diffrn_reflns_theta_full 27.49
_diffrn_reflns_theta_max 27.49
_diffrn_reflns_theta_min 3.67
_diffrn_standards_decay_% 0
_diffrn_standards_number 0
_exptl_absorpt_coefficient_mu 1.440
_exptl_absorpt_correction_T_max 0.485
_exptl_absorpt_correction_T_min 0.485
_exptl_absorpt_correction_type multi-scan
_exptl_absorpt_process_details
;
multi-scan from symmetry-related measurements 
 Sortav (Blessing 1995)
;
_exptl_crystal_colour colourless
_exptl_crystal_density_diffrn 1.120
_exptl_crystal_density_method 'not measured'
_exptl_crystal_description 'irregular shape'
_exptl_crystal_F_000 2884
_exptl_crystal_size_max 0.50
_exptl_crystal_size_mid 0.50
_exptl_crystal_size_min 0.50
_refine_diff_density_max 1.675
_refine_diff_density_min -0.723
_refine_diff_density_rms 0.068
_refine_ls_extinction_method none
_refine_ls_goodness_of_fit_ref 1.050
_refine_ls_hydrogen_treatment mixed
_refine_ls_matrix_type full
_refine_ls_number_parameters 386
_refine_ls_number_reflns 9125
_refine_ls_number_restraints 12
_refine_ls_restrained_S_all 1.052
_refine_ls_R_factor_all 0.0928
_refine_ls_R_factor_gt 0.0566
_refine_ls_shift/su_max 0.001
_refine_ls_shift/su_mean 0.000
_refine_ls_structure_factor_coef Fsqd
_refine_ls_weighting_details 'calc w=1/[\s^2^(Fo^2^)+(0.0498P)^2^+15.1964P] where P=(Fo^2^+2Fc^2^)/3'
_refine_ls_weighting_scheme calc
_refine_ls_wR_factor_gt 0.1267
_refine_ls_wR_factor_ref 0.1493
_reflns_number_gt 6280
_reflns_number_total 9125
_reflns_threshold_expression >2sigma(I)
_cod_data_source_file om8010933_si_002.cif
_cod_data_source_block k08msh16
_cod_depositor_comments
;
The following automatic conversions were performed:

'_symmetry_cell_setting' value 'Tetragonal' changed to 'tetragonal'
according to /home/saulius/struct/CIF-dictionaries/cif_core.dic
dictionary named 'cif_core.dic' version 2.4.2 from 2011-04-26.

Automatic conversion script
Id: cif_fix_values 1715 2011-07-08 13:25:40Z adriana 
;
_cod_original_sg_symbol_H-M 'P 42/n'
_cod_original_formula_sum 'C29.50 H61.50 B N5 O2 Si2 Sr'
_cod_database_code 4068790

loop_
_symmetry_equiv_pos_as_xyz
'x, y, z'
'-x+1/2, -y+1/2, z'
'-y, x+1/2, z+1/2'
'y+1/2, -x, z+1/2'
'-x, -y, -z'
'x-1/2, y-1/2, -z'
'y, -x-1/2, -z-1/2'
'-y-1/2, x, -z-1/2'

loop_
_atom_site_label
_atom_site_type_symbol
_atom_site_fract_x
_atom_site_fract_y
_atom_site_fract_z
_atom_site_U_iso_or_equiv
_atom_site_adp_type
_atom_site_occupancy
_atom_site_symmetry_multiplicity
_atom_site_calc_flag
_atom_site_refinement_flags
_atom_site_disorder_assembly
_atom_site_disorder_group
Sr Sr 0.979807(14) 0.446550(15) 0.244809(16) 0.03508(10) Uani 1 1 d . . .
B B 1.0834(2) 0.3573(2) 0.1425(2) 0.0407(9) Uani 1 1 d . A .
H1A H 1.0838(16) 0.4111(17) 0.1509(18) 0.034(9) Uiso 1 1 d . . .
H1B H 1.1249(19) 0.3382(18) 0.108(2) 0.050(11) Uiso 1 1 d . . .
C1 C 0.96099(18) 0.37606(17) 0.12247(19) 0.0413(8) Uani 1 1 d . A .
N1 N 0.91630(15) 0.35044(15) 0.07675(18) 0.0485(8) Uani 1 1 d . . .
C2 C 0.8471(2) 0.3713(2) 0.0690(2) 0.0577(11) Uani 1 1 d . A .
C3 C 0.8324(2) 0.4263(2) 0.1207(3) 0.0647(12) Uani 1 1 d . . .
H3A H 0.8390 0.4109 0.1692 0.097 Uiso 1 1 calc R A .
H3B H 0.7872 0.4403 0.1147 0.097 Uiso 1 1 calc R . .
H3C H 0.8616 0.4630 0.1113 0.097 Uiso 1 1 calc R . .
C4 C 0.8035(2) 0.3132(2) 0.0850(3) 0.0729(14) Uani 1 1 d . . .
H4A H 0.8130 0.2780 0.0517 0.109 Uiso 1 1 calc R A .
H4B H 0.7578 0.3262 0.0804 0.109 Uiso 1 1 calc R . .
H4C H 0.8117 0.2981 0.1334 0.109 Uiso 1 1 calc R . .
C5 C 0.8369(2) 0.3947(3) -0.0071(3) 0.0763(14) Uani 1 1 d . . .
H5A H 0.8665 0.4310 -0.0170 0.114 Uiso 1 1 calc R A .
H5B H 0.7918 0.4091 -0.0131 0.114 Uiso 1 1 calc R . .
H5C H 0.8460 0.3589 -0.0399 0.114 Uiso 1 1 calc R . .
C6 C 0.9441(2) 0.30289(19) 0.0346(2) 0.0580(11) Uani 1 1 d . A .
H6 H 0.9229 0.2786 -0.0014 0.070 Uiso 1 1 calc R . .
C7 C 1.0062(2) 0.29776(18) 0.0540(2) 0.0491(9) Uani 1 1 d . . .
H7 H 1.0375 0.2687 0.0348 0.059 Uiso 1 1 calc R A .
N2 N 1.01669(14) 0.34250(14) 0.10721(15) 0.0396(7) Uani 1 1 d . A .
C8 C 1.06494(16) 0.34810(17) 0.27614(19) 0.0378(7) Uani 1 1 d . A .
N3 N 1.09045(13) 0.32324(13) 0.21484(15) 0.0358(6) Uani 1 1 d . . .
C9 C 1.12596(18) 0.26748(17) 0.2289(2) 0.0421(8) Uani 1 1 d . A .
H9 H 1.1481 0.2414 0.1951 0.051 Uiso 1 1 calc R . .
C10 C 1.12339(18) 0.25685(17) 0.2990(2) 0.0421(8) Uani 1 1 d . . .
H10 H 1.1434 0.2222 0.3241 0.051 Uiso 1 1 calc R A .
C11 C 1.0756(2) 0.3135(2) 0.4040(2) 0.0516(10) Uani 1 1 d . . .
C12 C 1.0397(3) 0.2530(3) 0.4310(3) 0.0757(14) Uani 1 1 d . A .
H12A H 0.9975 0.2495 0.4072 0.113 Uiso 1 1 calc R . .
H12B H 1.0329 0.2567 0.4821 0.113 Uiso 1 1 calc R . .
H12C H 1.0657 0.2141 0.4209 0.113 Uiso 1 1 calc R . .
C13 C 1.1422(2) 0.3207(3) 0.4397(2) 0.0712(14) Uani 1 1 d . A .
H13A H 1.1678 0.2811 0.4317 0.107 Uiso 1 1 calc R . .
H13B H 1.1362 0.3272 0.4906 0.107 Uiso 1 1 calc R . .
H13C H 1.1651 0.3582 0.4195 0.107 Uiso 1 1 calc R . .
C14 C 1.0349(2) 0.3743(2) 0.4188(2) 0.0598(11) Uani 1 1 d . A .
H14A H 1.0567 0.4126 0.3988 0.090 Uiso 1 1 calc R . .
H14B H 1.0299 0.3800 0.4699 0.090 Uiso 1 1 calc R . .
H14C H 0.9919 0.3695 0.3970 0.090 Uiso 1 1 calc R . .
N4 N 1.08584(14) 0.30622(14) 0.32749(15) 0.0397(7) Uani 1 1 d . A .
N5 N 0.88454(15) 0.43833(17) 0.32742(17) 0.0495(8) Uani 1 1 d . A .
Si1 Si 0.87156(7) 0.50383(7) 0.37724(8) 0.0697(4) Uani 1 1 d . A .
C15 C 0.8795(3) 0.4905(3) 0.4757(3) 0.105(2) Uani 1 1 d . . .
H15A H 0.8482 0.4575 0.4909 0.158 Uiso 1 1 calc R A .
H15B H 0.8708 0.5315 0.5006 0.158 Uiso 1 1 calc R . .
H15C H 0.9238 0.4758 0.4866 0.158 Uiso 1 1 calc R . .
C16 C 0.7906(3) 0.5428(3) 0.3651(5) 0.123(3) Uani 1 1 d . . .
H16A H 0.7844 0.5537 0.3151 0.185 Uiso 1 1 calc R A .
H16B H 0.7884 0.5826 0.3935 0.185 Uiso 1 1 calc R . .
H16C H 0.7564 0.5127 0.3803 0.185 Uiso 1 1 calc R . .
C17 C 0.9336(3) 0.5692(3) 0.3564(3) 0.0911(18) Uani 1 1 d . . .
H17A H 0.9775 0.5516 0.3629 0.137 Uiso 1 1 calc R A .
H17B H 0.9272 0.6062 0.3882 0.137 Uiso 1 1 calc R . .
H17C H 0.9282 0.5834 0.3074 0.137 Uiso 1 1 calc R . .
Si2 Si 0.84422(6) 0.36730(6) 0.33582(7) 0.0584(3) Uani 1 1 d . A .
C18 C 0.7566(2) 0.3702(3) 0.3073(4) 0.0904(18) Uani 1 1 d . . .
H18A H 0.7322 0.3991 0.3390 0.136 Uiso 1 1 calc R A .
H18B H 0.7380 0.3264 0.3093 0.136 Uiso 1 1 calc R . .
H18C H 0.7539 0.3868 0.2588 0.136 Uiso 1 1 calc R . .
C19 C 0.8400(3) 0.3326(3) 0.4281(3) 0.0876(18) Uani 1 1 d . . .
H19A H 0.8842 0.3253 0.4459 0.131 Uiso 1 1 calc R A .
H19B H 0.8164 0.2912 0.4271 0.131 Uiso 1 1 calc R . .
H19C H 0.8173 0.3632 0.4592 0.131 Uiso 1 1 calc R . .
C20 C 0.8851(2) 0.3019(2) 0.2831(3) 0.0647(12) Uani 1 1 d . . .
H20A H 0.8873 0.3150 0.2334 0.097 Uiso 1 1 calc R A .
H20B H 0.8601 0.2614 0.2871 0.097 Uiso 1 1 calc R . .
H20C H 0.9292 0.2949 0.3012 0.097 Uiso 1 1 calc R . .
O1 O 0.95911(15) 0.54946(13) 0.16880(15) 0.0578(7) Uani 1 1 d . A .
C21 C 0.9049(3) 0.5930(2) 0.1577(3) 0.0743(14) Uani 1 1 d . . .
H21A H 0.9132 0.6355 0.1807 0.089 Uiso 1 1 calc R A .
H21B H 0.8645 0.5743 0.1776 0.089 Uiso 1 1 calc R . .
C22 C 0.8988(3) 0.6014(3) 0.0774(3) 0.0895(18) Uani 1 1 d . A .
H22A H 0.8561 0.5854 0.0605 0.107 Uiso 1 1 calc R . .
H22B H 0.9036 0.6477 0.0639 0.107 Uiso 1 1 calc R . .
C23 C 0.9534(3) 0.5612(3) 0.0474(3) 0.0874(18) Uani 1 1 d . . .
H23A H 0.9376 0.5177 0.0325 0.105 Uiso 1 1 calc R A .
H23B H 0.9736 0.5832 0.0064 0.105 Uiso 1 1 calc R . .
C24 C 1.0006(3) 0.5555(2) 0.1076(3) 0.0749(14) Uani 1 1 d . A .
H24A H 1.0287 0.5167 0.1021 0.090 Uiso 1 1 calc R . .
H24B H 1.0284 0.5948 0.1110 0.090 Uiso 1 1 calc R . .
O2 O 1.0796(2) 0.5235(2) 0.2605(3) 0.0513(11) Uani 0.806(6) 1 d PD A 1
C25 C 1.1439(3) 0.4980(3) 0.2688(4) 0.0642(9) Uani 0.806(6) 1 d PD A 1
H25A H 1.1697 0.5041 0.2251 0.077 Uiso 0.806(6) 1 calc PR A 1
H25B H 1.1425 0.4510 0.2803 0.077 Uiso 0.806(6) 1 calc PR A 1
C26 C 1.1726(3) 0.5358(3) 0.3284(4) 0.0642(9) Uani 0.806(6) 1 d PD A 1
H26A H 1.2201 0.5415 0.3222 0.077 Uiso 0.806(6) 1 calc PR A 1
H26B H 1.1643 0.5142 0.3743 0.077 Uiso 0.806(6) 1 calc PR A 1
C27 C 1.1364(3) 0.6018(3) 0.3235(4) 0.0642(9) Uani 0.806(6) 1 d PD A 1
H27A H 1.1131 0.6116 0.3680 0.077 Uiso 0.806(6) 1 calc PR A 1
H27B H 1.1671 0.6377 0.3131 0.077 Uiso 0.806(6) 1 calc PR A 1
C28 C 1.0893(3) 0.5917(3) 0.2632(4) 0.0642(9) Uani 0.806(6) 1 d PD A 1
H28A H 1.0477 0.6146 0.2723 0.077 Uiso 0.806(6) 1 calc PR A 1
H28B H 1.1079 0.6078 0.2182 0.077 Uiso 0.806(6) 1 calc PR A 1
O2A O 1.0768(8) 0.5130(10) 0.2985(12) 0.052(5) Uani 0.194(6) 1 d PD A 2
C25A C 1.1406(9) 0.4832(9) 0.3026(16) 0.0642(9) Uani 0.194(6) 1 d PD A 2
H25C H 1.1426 0.4445 0.2716 0.077 Uiso 0.194(6) 1 calc PR A 2
H25D H 1.1498 0.4693 0.3518 0.077 Uiso 0.194(6) 1 calc PR A 2
C26A C 1.1894(10) 0.5331(10) 0.2792(14) 0.0642(9) Uani 0.194(6) 1 d PD A 2
H26C H 1.1851 0.5458 0.2290 0.077 Uiso 0.194(6) 1 calc PR A 2
H26D H 1.2350 0.5215 0.2906 0.077 Uiso 0.194(6) 1 calc PR A 2
C27A C 1.1589(10) 0.5826(11) 0.3313(14) 0.0642(9) Uani 0.194(6) 1 d PD A 2
H27C H 1.1634 0.5682 0.3811 0.077 Uiso 0.194(6) 1 calc PR A 2
H27D H 1.1781 0.6265 0.3259 0.077 Uiso 0.194(6) 1 calc PR A 2
C28A C 1.0884(10) 0.5805(10) 0.3067(14) 0.0642(9) Uani 0.194(6) 1 d PD A 2
H28C H 1.0589 0.5997 0.3424 0.077 Uiso 0.194(6) 1 calc PR A 2
H28D H 1.0828 0.6039 0.2613 0.077 Uiso 0.194(6) 1 calc PR A 2
C30 C 0.7500 0.7500 0.2911(5) 0.342(17) Uiso 1 2 d SD . .
H30A H 0.7824 0.7155 0.3011 0.410 Uiso 0.50 1 calc PR . .
H30B H 0.7733 0.7912 0.3011 0.410 Uiso 0.50 1 calc PR . .
C31 C 0.7092(12) 0.7451(12) 0.3519(15) 0.202(10) Uiso 0.50 1 d P . .
H31A H 0.6818 0.7847 0.3536 0.242 Uiso 0.50 1 calc PR . .
H31B H 0.6796 0.7077 0.3446 0.242 Uiso 0.50 1 calc PR . .
C32 C 0.7333(18) 0.7390(19) 0.4068(13) 0.220(13) Uiso 0.50 1 d P . .
H32A H 0.6995 0.7362 0.4432 0.330 Uiso 0.50 1 calc PR . .
H32B H 0.7614 0.7765 0.4164 0.330 Uiso 0.50 1 calc PR . .
H32C H 0.7595 0.6991 0.4072 0.330 Uiso 0.50 1 calc PR . .

loop_
_atom_site_aniso_label
_atom_site_aniso_U_11
_atom_site_aniso_U_22
_atom_site_aniso_U_33
_atom_site_aniso_U_23
_atom_site_aniso_U_13
_atom_site_aniso_U_12
Sr 0.03090(17) 0.03418(18) 0.04017(18) 0.00232(13) 0.00095(13) -0.00038(12)
B 0.040(2) 0.042(2) 0.041(2) 0.0036(18) 0.0000(17) -0.0089(17)
C1 0.044(2) 0.0387(19) 0.0408(19) 0.0059(15) -0.0068(15) -0.0097(15)
N1 0.0465(18) 0.0417(17) 0.057(2) 0.0029(15) -0.0136(15) -0.0036(14)
C2 0.050(2) 0.053(2) 0.070(3) 0.002(2) -0.018(2) -0.0033(19)
C3 0.046(2) 0.058(3) 0.091(4) 0.005(2) -0.014(2) 0.0010(19)
C4 0.052(3) 0.066(3) 0.101(4) -0.001(3) -0.014(3) -0.015(2)
C5 0.067(3) 0.080(3) 0.081(3) 0.014(3) -0.029(3) 0.008(3)
C6 0.069(3) 0.042(2) 0.063(3) -0.0060(19) -0.022(2) -0.0056(19)
C7 0.058(2) 0.039(2) 0.050(2) -0.0019(17) -0.0090(19) -0.0021(17)
N2 0.0433(16) 0.0366(15) 0.0389(16) 0.0046(12) -0.0053(13) -0.0055(12)
C8 0.0348(18) 0.0398(18) 0.0387(18) 0.0052(15) -0.0020(14) -0.0006(14)
N3 0.0337(14) 0.0357(15) 0.0379(15) -0.0002(12) 0.0005(12) -0.0028(11)
C9 0.0410(19) 0.0348(18) 0.051(2) -0.0021(15) -0.0002(16) -0.0002(15)
C10 0.046(2) 0.0325(18) 0.048(2) 0.0019(15) -0.0021(16) 0.0045(15)
C11 0.053(2) 0.066(3) 0.035(2) 0.0061(18) 0.0015(17) 0.0120(19)
C12 0.087(4) 0.081(3) 0.059(3) 0.026(3) 0.020(3) 0.008(3)
C13 0.066(3) 0.104(4) 0.043(2) -0.011(2) -0.010(2) 0.022(3)
C14 0.064(3) 0.075(3) 0.041(2) -0.004(2) 0.0027(19) 0.022(2)
N4 0.0406(16) 0.0389(16) 0.0397(16) 0.0028(13) 0.0005(13) 0.0018(12)
N5 0.0380(16) 0.064(2) 0.0465(18) 0.0013(16) 0.0066(14) -0.0002(15)
Si1 0.0650(8) 0.0741(9) 0.0701(9) -0.0143(7) 0.0207(7) -0.0013(7)
C15 0.122(5) 0.130(5) 0.065(4) -0.019(4) 0.025(3) -0.036(4)
C16 0.089(4) 0.093(5) 0.188(8) -0.023(5) 0.020(5) 0.031(4)
C17 0.109(4) 0.086(4) 0.079(4) -0.029(3) 0.033(3) -0.029(3)
Si2 0.0407(6) 0.0666(8) 0.0678(8) 0.0189(6) 0.0099(5) -0.0008(5)
C18 0.042(3) 0.092(4) 0.138(5) 0.022(4) 0.003(3) -0.012(2)
C19 0.084(4) 0.090(4) 0.088(4) 0.033(3) 0.036(3) 0.019(3)
C20 0.062(3) 0.053(3) 0.079(3) 0.009(2) 0.000(2) -0.008(2)
O1 0.076(2) 0.0462(16) 0.0513(17) 0.0109(13) 0.0045(14) 0.0032(14)
C21 0.097(4) 0.052(3) 0.074(3) 0.004(2) -0.011(3) 0.017(3)
C22 0.126(5) 0.069(3) 0.074(4) 0.022(3) -0.020(3) 0.005(3)
C23 0.148(6) 0.060(3) 0.054(3) 0.010(2) 0.001(3) -0.016(3)
C24 0.099(4) 0.063(3) 0.063(3) 0.011(2) 0.020(3) -0.004(3)
O2 0.0374(19) 0.036(2) 0.080(3) 0.003(2) -0.008(2) -0.0041(14)
C25 0.0516(16) 0.0597(18) 0.081(2) 0.0010(16) -0.0058(15) -0.0076(12)
C26 0.0516(16) 0.0597(18) 0.081(2) 0.0010(16) -0.0058(15) -0.0076(12)
C27 0.0516(16) 0.0597(18) 0.081(2) 0.0010(16) -0.0058(15) -0.0076(12)
C28 0.0516(16) 0.0597(18) 0.081(2) 0.0010(16) -0.0058(15) -0.0076(12)
O2A 0.035(8) 0.053(10) 0.069(13) 0.009(10) -0.001(9) -0.011(7)
C25A 0.0516(16) 0.0597(18) 0.081(2) 0.0010(16) -0.0058(15) -0.0076(12)
C26A 0.0516(16) 0.0597(18) 0.081(2) 0.0010(16) -0.0058(15) -0.0076(12)
C27A 0.0516(16) 0.0597(18) 0.081(2) 0.0010(16) -0.0058(15) -0.0076(12)
C28A 0.0516(16) 0.0597(18) 0.081(2) 0.0010(16) -0.0058(15) -0.0076(12)

loop_
_atom_type_symbol
_atom_type_description
_atom_type_scat_dispersion_real
_atom_type_scat_dispersion_imag
_atom_type_scat_source
C C 0.0033 0.0016 'International Tables Vol C Tables 4.2.6.8 and 6.1.1.4'
H H 0.0000 0.0000 'International Tables Vol C Tables 4.2.6.8 and 6.1.1.4'
N N 0.0061 0.0033 'International Tables Vol C Tables 4.2.6.8 and 6.1.1.4'
O O 0.0106 0.0060 'International Tables Vol C Tables 4.2.6.8 and 6.1.1.4'
B B 0.0013 0.0007 'International Tables Vol C Tables 4.2.6.8 and 6.1.1.4'
Si Si 0.0817 0.0704 'International Tables Vol C Tables 4.2.6.8 and 6.1.1.4'
Sr Sr -1.5307 3.2498 'International Tables Vol C Tables 4.2.6.8 and 6.1.1.4'

loop_
_geom_angle_atom_site_label_1
_geom_angle_atom_site_label_2
_geom_angle_atom_site_label_3
_geom_angle
_geom_angle_site_symmetry_1
_geom_angle_site_symmetry_3
N5 Sr O1 105.80(10) . .
N5 Sr O2 125.67(14) . .
O1 Sr O2 72.36(12) . .
N5 Sr O2A 112.8(5) . .
O1 Sr O2A 85.1(4) . .
O2 Sr O2A 16.6(4) . .
N5 Sr C8 108.27(11) . .
O1 Sr C8 145.81(10) . .
O2 Sr C8 85.49(12) . .
O2A Sr C8 79.3(4) . .
N5 Sr C1 112.20(11) . .
O1 Sr C1 86.55(10) . .
O2 Sr C1 121.65(14) . .
O2A Sr C1 134.9(5) . .
C8 Sr C1 83.29(11) . .
N5 Sr B 143.46(10) . .
O1 Sr B 103.07(10) . .
O2 Sr B 84.27(13) . .
O2A Sr B 91.4(4) . .
C8 Sr B 47.73(10) . .
C1 Sr B 47.86(10) . .
N5 Sr Si1 25.14(8) . .
O1 Sr Si1 91.04(7) . .
O2 Sr Si1 102.19(12) . .
O2A Sr Si1 91.7(4) . .
C8 Sr Si1 119.48(8) . .
C1 Sr Si1 132.72(8) . .
B Sr Si1 165.75(7) . .
N5 Sr Si2 23.52(8) . .
O1 Sr Si2 119.95(7) . .
O2 Sr Si2 144.66(13) . .
O2A Sr Si2 129.0(5) . .
C8 Sr Si2 93.20(7) . .
C1 Sr Si2 93.12(8) . .
B Sr Si2 120.20(7) . .
Si1 Sr Si2 48.57(3) . .
N5 Sr H1A 161.4(7) . .
O1 Sr H1A 89.2(7) . .
O2 Sr H1A 68.9(7) . .
O2A Sr H1A 78.8(8) . .
C8 Sr H1A 58.1(7) . .
C1 Sr H1A 56.8(7) . .
B Sr H1A 18.0(7) . .
Si1 Sr H1A 170.5(7) . .
Si2 Sr H1A 138.1(7) . .
N3 B N2 112.0(3) . .
N3 B Sr 78.4(2) . .
N2 B Sr 78.4(2) . .
N3 B H1A 108.8(17) . .
N2 B H1A 105.1(17) . .
Sr B H1A 52.5(17) . .
N3 B H1B 106.1(19) . .
N2 B H1B 110.4(19) . .
Sr B H1B 166.9(19) . .
H1A B H1B 115(3) . .
N1 C1 N2 103.6(3) . .
N1 C1 Sr 145.8(3) . .
N2 C1 Sr 109.0(2) . .
C1 N1 C6 111.1(3) . .
C1 N1 C2 126.3(3) . .
C6 N1 C2 122.6(3) . .
N1 C2 C4 108.4(3) . .
N1 C2 C3 109.8(3) . .
C4 C2 C3 109.7(4) . .
N1 C2 C5 108.2(4) . .
C4 C2 C5 110.6(4) . .
C3 C2 C5 110.0(4) . .
C2 C3 H3A 109.5 . .
C2 C3 H3B 109.5 . .
H3A C3 H3B 109.5 . .
C2 C3 H3C 109.5 . .
H3A C3 H3C 109.5 . .
H3B C3 H3C 109.5 . .
C2 C4 H4A 109.5 . .
C2 C4 H4B 109.5 . .
H4A C4 H4B 109.5 . .
C2 C4 H4C 109.5 . .
H4A C4 H4C 109.5 . .
H4B C4 H4C 109.5 . .
C2 C5 H5A 109.5 . .
C2 C5 H5B 109.5 . .
H5A C5 H5B 109.5 . .
C2 C5 H5C 109.5 . .
H5A C5 H5C 109.5 . .
H5B C5 H5C 109.5 . .
C7 C6 N1 107.0(3) . .
C7 C6 H6 126.5 . .
N1 C6 H6 126.5 . .
C6 C7 N2 107.3(4) . .
C6 C7 H7 126.3 . .
N2 C7 H7 126.3 . .
C1 N2 C7 111.1(3) . .
C1 N2 B 123.3(3) . .
C7 N2 B 125.5(3) . .
N4 C8 N3 104.3(3) . .
N4 C8 Sr 145.0(2) . .
N3 C8 Sr 109.6(2) . .
C8 N3 C9 110.3(3) . .
C8 N3 B 123.0(3) . .
C9 N3 B 126.5(3) . .
C10 C9 N3 107.6(3) . .
C10 C9 H9 126.2 . .
N3 C9 H9 126.2 . .
C9 C10 N4 106.6(3) . .
C9 C10 H10 126.7 . .
N4 C10 H10 126.7 . .
N4 C11 C14 109.9(3) . .
N4 C11 C13 108.4(3) . .
C14 C11 C13 109.3(4) . .
N4 C11 C12 108.2(4) . .
C14 C11 C12 109.7(4) . .
C13 C11 C12 111.2(4) . .
C11 C12 H12A 109.5 . .
C11 C12 H12B 109.5 . .
H12A C12 H12B 109.5 . .
C11 C12 H12C 109.5 . .
H12A C12 H12C 109.5 . .
H12B C12 H12C 109.5 . .
C11 C13 H13A 109.5 . .
C11 C13 H13B 109.5 . .
H13A C13 H13B 109.5 . .
C11 C13 H13C 109.5 . .
H13A C13 H13C 109.5 . .
H13B C13 H13C 109.5 . .
C11 C14 H14A 109.5 . .
C11 C14 H14B 109.5 . .
H14A C14 H14B 109.5 . .
C11 C14 H14C 109.5 . .
H14A C14 H14C 109.5 . .
H14B C14 H14C 109.5 . .
C8 N4 C10 111.1(3) . .
C8 N4 C11 126.2(3) . .
C10 N4 C11 122.5(3) . .
Si1 N5 Si2 124.61(19) . .
Si1 N5 Sr 115.02(17) . .
Si2 N5 Sr 120.01(17) . .
N5 Si1 C16 114.9(3) . .
N5 Si1 C15 115.3(3) . .
C16 Si1 C15 105.2(4) . .
N5 Si1 C17 110.4(2) . .
C16 Si1 C17 105.7(3) . .
C15 Si1 C17 104.4(3) . .
N5 Si1 Sr 39.84(11) . .
C16 Si1 Sr 128.0(3) . .
C15 Si1 Sr 126.4(2) . .
C17 Si1 Sr 70.52(17) . .
Si1 C15 H15A 109.5 . .
Si1 C15 H15B 109.5 . .
H15A C15 H15B 109.5 . .
Si1 C15 H15C 109.5 . .
H15A C15 H15C 109.5 . .
H15B C15 H15C 109.5 . .
Si1 C16 H16A 109.5 . .
Si1 C16 H16B 109.5 . .
H16A C16 H16B 109.5 . .
Si1 C16 H16C 109.5 . .
H16A C16 H16C 109.5 . .
H16B C16 H16C 109.5 . .
Si1 C17 H17A 109.5 . .
Si1 C17 H17B 109.5 . .
H17A C17 H17B 109.5 . .
Si1 C17 H17C 109.5 . .
H17A C17 H17C 109.5 . .
H17B C17 H17C 109.5 . .
N5 Si2 C20 110.55(18) . .
N5 Si2 C18 114.6(2) . .
C20 Si2 C18 107.4(3) . .
N5 Si2 C19 115.9(2) . .
C20 Si2 C19 104.0(2) . .
C18 Si2 C19 103.5(3) . .
N5 Si2 Sr 36.47(11) . .
C20 Si2 Sr 74.18(14) . .
C18 Si2 Sr 125.45(19) . .
C19 Si2 Sr 129.7(2) . .
Si2 C18 H18A 109.5 . .
Si2 C18 H18B 109.5 . .
H18A C18 H18B 109.5 . .
Si2 C18 H18C 109.5 . .
H18A C18 H18C 109.5 . .
H18B C18 H18C 109.5 . .
Si2 C19 H19A 109.5 . .
Si2 C19 H19B 109.5 . .
H19A C19 H19B 109.5 . .
Si2 C19 H19C 109.5 . .
H19A C19 H19C 109.5 . .
H19B C19 H19C 109.5 . .
Si2 C20 H20A 109.5 . .
Si2 C20 H20B 109.5 . .
H20A C20 H20B 109.5 . .
Si2 C20 H20C 109.5 . .
H20A C20 H20C 109.5 . .
H20B C20 H20C 109.5 . .
C24 O1 C21 106.6(4) . .
C24 O1 Sr 114.8(3) . .
C21 O1 Sr 135.5(3) . .
O1 C21 C22 106.0(4) . .
O1 C21 H21A 110.5 . .
C22 C21 H21A 110.5 . .
O1 C21 H21B 110.5 . .
C22 C21 H21B 110.5 . .
H21A C21 H21B 108.7 . .
C23 C22 C21 104.6(4) . .
C23 C22 H22A 110.8 . .
C21 C22 H22A 110.8 . .
C23 C22 H22B 110.8 . .
C21 C22 H22B 110.8 . .
H22A C22 H22B 108.9 . .
C24 C23 C22 103.8(4) . .
C24 C23 H23A 111.0 . .
C22 C23 H23A 111.0 . .
C24 C23 H23B 111.0 . .
C22 C23 H23B 111.0 . .
H23A C23 H23B 109.0 . .
O1 C24 C23 103.5(4) . .
O1 C24 H24A 111.1 . .
C23 C24 H24A 111.1 . .
O1 C24 H24B 111.1 . .
C23 C24 H24B 111.1 . .
H24A C24 H24B 109.0 . .
C28 O2 C25 103.2(4) . .
C28 O2 Sr 135.7(3) . .
C25 O2 Sr 121.1(3) . .
O2 C25 C26 104.9(5) . .
O2 C25 H25A 110.8 . .
C26 C25 H25A 110.8 . .
O2 C25 H25B 110.8 . .
C26 C25 H25B 110.8 . .
H25A C25 H25B 108.8 . .
C25 C26 C27 102.8(5) . .
C25 C26 H26A 111.2 . .
C27 C26 H26A 111.2 . .
C25 C26 H26B 111.2 . .
C27 C26 H26B 111.2 . .
H26A C26 H26B 109.1 . .
C28 C27 C26 103.4(5) . .
C28 C27 H27A 111.1 . .
C26 C27 H27A 111.1 . .
C28 C27 H27B 111.1 . .
C26 C27 H27B 111.1 . .
H27A C27 H27B 109.0 . .
O2 C28 C27 104.7(5) . .
O2 C28 H28A 110.8 . .
C27 C28 H28A 110.8 . .
O2 C28 H28B 110.8 . .
C27 C28 H28B 110.8 . .
H28A C28 H28B 108.9 . .
C28A O2A C25A 104.9(16) . .
C28A O2A Sr 132.8(13) . .
C25A O2A Sr 119.3(14) . .
O2A C25A C26A 107.5(17) . .
O2A C25A H25C 110.2 . .
C26A C25A H25C 110.2 . .
O2A C25A H25D 110.2 . .
C26A C25A H25D 110.2 . .
H25C C25A H25D 108.5 . .
C25A C26A C27A 89.5(12) . .
C25A C26A H26C 113.7 . .
C27A C26A H26C 113.7 . .
C25A C26A H26D 113.7 . .
C27A C26A H26D 113.7 . .
H26C C26A H26D 111.0 . .
C28A C27A C26A 99.9(17) . .
C28A C27A H27C 111.8 . .
C26A C27A H27C 111.8 . .
C28A C27A H27D 111.8 . .
C26A C27A H27D 111.8 . .
H27C C27A H27D 109.5 . .
O2A C28A C27A 102.7(17) . .
O2A C28A H28C 111.2 . .
C27A C28A H28C 111.2 . .
O2A C28A H28D 111.2 . .
C27A C28A H28D 111.2 . .
H28C C28A H28D 109.1 . .
C31 C30 C30 143.7(11) . 7_576
C31 C30 H30A 101.0 . .
C30 C30 H30A 101.0 7_576 .
C31 C30 H30B 101.0 . .
C30 C30 H30B 101.0 7_576 .
H30A C30 H30B 104.5 . .
C32 C31 C30 119(3) . .
C32 C31 H31A 107.7 . .
C30 C31 H31A 107.7 . .
C32 C31 H31B 107.7 . .
C30 C31 H31B 107.7 . .
H31A C31 H31B 107.1 . .
C31 C32 H32A 109.5 . .
C31 C32 H32B 109.5 . .
H32A C32 H32B 109.5 . .
C31 C32 H32C 109.5 . .
H32A C32 H32C 109.5 . .
H32B C32 H32C 109.5 . .

loop_
_geom_bond_atom_site_label_1
_geom_bond_atom_site_label_2
_geom_bond_distance
_geom_bond_site_symmetry_2
Sr N5 2.510(3) .
Sr O1 2.592(3) .
Sr O2 2.606(4) .
Sr O2A 2.621(19) .
Sr C8 2.739(3) .
Sr C1 2.757(4) .
Sr B 3.412(5) .
Sr Si1 3.5504(13) .
Sr Si2 3.6571(12) .
Sr H1A 2.87(3) .
B N3 1.544(5) .
B N2 1.555(5) .
B H1A 1.12(3) .
B H1B 1.14(4) .
C1 N1 1.367(4) .
C1 N2 1.367(5) .
N1 C6 1.385(5) .
N1 C2 1.491(5) .
C2 C4 1.522(6) .
C2 C3 1.524(6) .
C2 C5 1.532(6) .
C3 H3A 0.9800 .
C3 H3B 0.9800 .
C3 H3C 0.9800 .
C4 H4A 0.9800 .
C4 H4B 0.9800 .
C4 H4C 0.9800 .
C5 H5A 0.9800 .
C5 H5B 0.9800 .
C5 H5C 0.9800 .
C6 C7 1.332(6) .
C6 H6 0.9500 .
C7 N2 1.380(5) .
C7 H7 0.9500 .
C8 N4 1.367(4) .
C8 N3 1.371(5) .
N3 C9 1.384(4) .
C9 C10 1.346(5) .
C9 H9 0.9500 .
C10 N4 1.383(4) .
C10 H10 0.9500 .
C11 N4 1.470(5) .
C11 C14 1.530(6) .
C11 C13 1.531(6) .
C11 C12 1.534(6) .
C12 H12A 0.9800 .
C12 H12B 0.9800 .
C12 H12C 0.9800 .
C13 H13A 0.9800 .
C13 H13B 0.9800 .
C13 H13C 0.9800 .
C14 H14A 0.9800 .
C14 H14B 0.9800 .
C14 H14C 0.9800 .
N5 Si1 1.664(4) .
N5 Si2 1.685(4) .
Si1 C16 1.860(6) .
Si1 C15 1.889(6) .
Si1 C17 1.892(5) .
C15 H15A 0.9800 .
C15 H15B 0.9800 .
C15 H15C 0.9800 .
C16 H16A 0.9800 .
C16 H16B 0.9800 .
C16 H16C 0.9800 .
C17 H17A 0.9800 .
C17 H17B 0.9800 .
C17 H17C 0.9800 .
Si2 C20 1.873(5) .
Si2 C18 1.880(5) .
Si2 C19 1.888(5) .
C18 H18A 0.9800 .
C18 H18B 0.9800 .
C18 H18C 0.9800 .
C19 H19A 0.9800 .
C19 H19B 0.9800 .
C19 H19C 0.9800 .
C20 H20A 0.9800 .
C20 H20B 0.9800 .
C20 H20C 0.9800 .
O1 C24 1.443(5) .
O1 C21 1.444(5) .
C21 C22 1.533(7) .
C21 H21A 0.9900 .
C21 H21B 0.9900 .
C22 C23 1.504(8) .
C22 H22A 0.9900 .
C22 H22B 0.9900 .
C23 C24 1.499(8) .
C23 H23A 0.9900 .
C23 H23B 0.9900 .
C24 H24A 0.9900 .
C24 H24B 0.9900 .
O2 C28 1.415(7) .
O2 C25 1.432(7) .
C25 C26 1.491(8) .
C25 H25A 0.9900 .
C25 H25B 0.9900 .
C26 C27 1.550(8) .
C26 H26A 0.9900 .
C26 H26B 0.9900 .
C27 C28 1.511(8) .
C27 H27A 0.9900 .
C27 H27B 0.9900 .
C28 H28A 0.9900 .
C28 H28B 0.9900 .
O2A C28A 1.42(3) .
O2A C25A 1.448(17) .
C25A C26A 1.501(18) .
C25A H25C 0.9900 .
C25A H25D 0.9900 .
C26A C27A 1.548(18) .
C26A H26C 0.9900 .
C26A H26D 0.9900 .
C27A C28A 1.524(17) .
C27A H27C 0.9900 .
C27A H27D 0.9900 .
C28A H28C 0.9900 .
C28A H28D 0.9900 .
C30 C31 1.43(3) .
C30 C30 1.554(19) 7_576
C30 H30A 0.9900 .
C30 H30B 0.9900 .
C31 C32 1.16(3) .
C31 H31A 0.9900 .
C31 H31B 0.9900 .
C32 H32A 0.9800 .
C32 H32B 0.9800 .
C32 H32C 0.9800 .
